data_2227888
loop_
_publ_author_name
'Bu, Dong'
'Zhang, Ai-yun'
'Zhao, Dan'

_publ_section_title
;
 Biphenyl-2,2',4,4'-tetracarboxylic acid monohydrate
;
_journal_coeditor_code PK2260
_journal_issue 10
_journal_name_full 'Acta Crystallographica Section E'
_journal_page_first o2626
_journal_paper_doi 10.1107/S1600536810037438
_journal_volume 66
_journal_year 2010
_chemical_formula_iupac 'C16 H10 O8, H2 O'
_chemical_formula_moiety 'C16 H10 O8, H2 O'
_chemical_formula_sum 'C16 H12 O9'
_chemical_formula_weight 348.26
_chemical_name_systematic
;
Biphenyl-2,2',4,4'-tetracarboxylic acid monohydrate
;
_space_group_IT_number 2
_symmetry_cell_setting triclinic
_symmetry_space_group_name_Hall '-P 1'
_symmetry_space_group_name_H-M 'P -1'
_atom_sites_solution_hydrogens geom
_atom_sites_solution_primary direct
_atom_sites_solution_secondary difmap
_audit_creation_method SHELXL-97
_cell_angle_alpha 106.0130(10)
_cell_angle_beta 100.0980(10)
_cell_angle_gamma 96.7530(10)
_cell_formula_units_Z 2
_cell_length_a 7.17650(10)
_cell_length_b 9.4677(2)
_cell_length_c 11.9301(2)
_cell_measurement_reflns_used 9316
_cell_measurement_temperature 296(2)
_cell_measurement_theta_max 27.5
_cell_measurement_theta_min 2.75
_cell_volume 755.18(2)
_computing_cell_refinement 'SAINT (Bruker, 2007)'
_computing_data_collection 'APEX2 (Bruker, 2007)'
_computing_data_reduction 'SAINT (Bruker, 2007)'
_computing_molecular_graphics 'SHELXTL (Sheldrick, 2008)'
_computing_publication_material 'SHELXTL (Sheldrick, 2008)'
_computing_structure_refinement 'SHELXL97 (Sheldrick, 2008)'
_computing_structure_solution 'SHELXS97 (Sheldrick, 2008)'
_diffrn_ambient_temperature 296(2)
_diffrn_measured_fraction_theta_full 1.000
_diffrn_measured_fraction_theta_max 1.000
_diffrn_measurement_device_type 'Bruker APEXII CCD area-detector'
_diffrn_measurement_method '\f and \w scans'
_diffrn_radiation_monochromator graphite
_diffrn_radiation_source 'fine-focus sealed tube'
_diffrn_radiation_type MoK\a
_diffrn_radiation_wavelength 0.71073
_diffrn_reflns_av_R_equivalents 0.0187
_diffrn_reflns_av_sigmaI/netI 0.0118
_diffrn_reflns_limit_h_max 8
_diffrn_reflns_limit_h_min -8
_diffrn_reflns_limit_k_max 11
_diffrn_reflns_limit_k_min -11
_diffrn_reflns_limit_l_max 14
_diffrn_reflns_limit_l_min -14
_diffrn_reflns_number 13177
_diffrn_reflns_theta_full 25.00
_diffrn_reflns_theta_max 25.00
_diffrn_reflns_theta_min 1.82
_diffrn_standards_number 0
_exptl_absorpt_coefficient_mu 0.128
_exptl_absorpt_correction_T_max 0.976
_exptl_absorpt_correction_T_min 0.972
_exptl_absorpt_correction_type multi-scan
_exptl_absorpt_process_details '(SADABS; Bruker, 2007)'
_exptl_crystal_colour yellow
_exptl_crystal_density_diffrn 1.532
_exptl_crystal_density_method 'not measured'
_exptl_crystal_description block
_exptl_crystal_F_000 360
_exptl_crystal_size_max 0.22
_exptl_crystal_size_mid 0.20
_exptl_crystal_size_min 0.19
_refine_diff_density_max 0.223
_refine_diff_density_min -0.405
_refine_ls_extinction_method none
_refine_ls_goodness_of_fit_ref 1.033
_refine_ls_hydrogen_treatment mixed
_refine_ls_matrix_type full
_refine_ls_number_parameters 236
_refine_ls_number_reflns 2663
_refine_ls_number_restraints 3
_refine_ls_restrained_S_all 1.033
_refine_ls_R_factor_all 0.0440
_refine_ls_R_factor_gt 0.0409
_refine_ls_shift/su_max 0.000
_refine_ls_shift/su_mean 0.000
_refine_ls_structure_factor_coef Fsqd
_refine_ls_weighting_details 'calc w=1/[\s^2^(Fo^2^)+(0.0701P)^2^+0.3599P] where P=(Fo^2^+2Fc^2^)/3'
_refine_ls_weighting_scheme calc
_refine_ls_wR_factor_gt 0.1200
_refine_ls_wR_factor_ref 0.1226
_reflns_number_gt 2441
_reflns_number_total 2663
_reflns_threshold_expression >2\s(I)
_cod_data_source_file pk2260.cif
_cod_data_source_block I
_cod_original_sg_symbol_H-M 'P -1   '
_cod_database_code 2227888
_cod_database_fobs_code 2227888

loop_
_symmetry_equiv_pos_as_xyz
'x, y, z'
'-x, -y, -z'

loop_
_atom_site_type_symbol
_atom_site_label
_atom_site_fract_x
_atom_site_fract_y
_atom_site_fract_z
_atom_site_U_iso_or_equiv
_atom_site_adp_type
_atom_site_calc_flag
_atom_site_refinement_flags
_atom_site_occupancy
_atom_site_disorder_assembly
_atom_site_disorder_group
O O1 0.7651(3) 1.4462(2) 0.51405(19) 0.0815(6) Uani d . 1 . .
H H1A 0.8362 1.4851 0.4799 0.122 Uiso calc R 1 . .
O O2 1.0447(2) 1.4309(2) 0.61981(17) 0.0734(5) Uani d . 1 . .
O O3 0.19262(18) 1.12724(18) 0.49778(13) 0.0522(4) Uani d . 1 . .
H H3A 0.0770 1.0941 0.4759 0.078 Uiso calc R 1 . .
O O4 0.17196(18) 0.97698(17) 0.60878(13) 0.0518(4) Uani d . 1 . .
O O5 0.3535(2) 1.20930(14) 0.88045(14) 0.0531(4) Uani d . 1 . .
O O6 0.1817(2) 1.07466(14) 0.96298(13) 0.0448(3) Uani d . 1 . .
H H6A 0.1502 1.1551 0.9916 0.067 Uiso calc R 1 . .
O O7 0.4508(2) 0.46084(14) 0.83504(15) 0.0531(4) Uani d . 1 . .
H H7A 0.4132 0.3873 0.8539 0.080 Uiso calc R 1 . .
O O8 0.2313(2) 0.55361(14) 0.92899(13) 0.0474(4) Uani d . 1 . .
O O9 0.1086(2) 1.34013(16) 1.05603(16) 0.0556(4) Uani d D 1 . .
C C1 0.7674(2) 1.1428(2) 0.77090(16) 0.0376(4) Uani d . 1 . .
H H1 0.8355 1.1113 0.8306 0.045 Uiso calc R 1 . .
C C2 0.8611(3) 1.2492(2) 0.73154(17) 0.0398(4) Uani d . 1 . .
H H2 0.9908 1.2877 0.7640 0.048 Uiso calc R 1 . .
C C3 0.7614(2) 1.29848(19) 0.64325(15) 0.0341(4) Uani d . 1 . .
C C4 0.5674(2) 1.24238(18) 0.59864(14) 0.0308(4) Uani d . 1 . .
H H4 0.4990 1.2783 0.5419 0.037 Uiso calc R 1 . .
C C5 0.4723(2) 1.13359(17) 0.63672(13) 0.0273(3) Uani d . 1 . .
C C6 0.5744(2) 1.08125(17) 0.72423(14) 0.0283(4) Uani d . 1 . .
C C7 0.4997(2) 0.95149(17) 0.76245(14) 0.0278(3) Uani d . 1 . .
C C8 0.3751(2) 0.95295(17) 0.84121(14) 0.0275(3) Uani d . 1 . .
C C9 0.3250(2) 0.82523(17) 0.87296(14) 0.0288(4) Uani d . 1 . .
H H9 0.2409 0.8259 0.9241 0.035 Uiso calc R 1 . .
C C10 0.3984(2) 0.69691(17) 0.82967(14) 0.0298(4) Uani d . 1 . .
C C11 0.5231(3) 0.69593(18) 0.75326(15) 0.0346(4) Uani d . 1 . .
H H11 0.5729 0.6103 0.7236 0.041 Uiso calc R 1 . .
C C12 0.5734(2) 0.82211(19) 0.72119(15) 0.0337(4) Uani d . 1 . .
H H12 0.6588 0.8206 0.6707 0.040 Uiso calc R 1 . .
C C13 0.8643(3) 1.4007(2) 0.59059(18) 0.0441(5) Uani d . 1 . .
C C14 0.2659(2) 1.07440(18) 0.57925(14) 0.0289(4) Uani d . 1 . .
C C15 0.3025(2) 1.09080(18) 0.89507(15) 0.0305(4) Uani d . 1 . .
C C16 0.3493(2) 0.56452(18) 0.86928(15) 0.0326(4) Uani d . 1 . .
H H9B 0.0046(19) 1.370(2) 1.0685(19) 0.049 Uiso d D 1 . .
H H9A 0.177(2) 1.4042(19) 1.037(2) 0.049 Uiso d D 1 . .

loop_
_atom_site_aniso_label
_atom_site_aniso_U_11
_atom_site_aniso_U_22
_atom_site_aniso_U_33
_atom_site_aniso_U_12
_atom_site_aniso_U_13
_atom_site_aniso_U_23
O1 0.0562(10) 0.1074(15) 0.0975(14) -0.0142(10) 0.0034(9) 0.0776(12)
O2 0.0451(9) 0.0946(13) 0.0903(13) -0.0128(8) 0.0080(8) 0.0581(11)
O3 0.0305(7) 0.0725(10) 0.0609(9) -0.0063(6) -0.0048(6) 0.0472(8)
O4 0.0309(7) 0.0645(9) 0.0665(9) -0.0116(6) -0.0020(6) 0.0463(8)
O5 0.0791(10) 0.0269(7) 0.0717(10) 0.0150(6) 0.0410(8) 0.0268(6)
O6 0.0483(8) 0.0325(7) 0.0667(9) 0.0130(6) 0.0330(7) 0.0210(6)
O7 0.0648(9) 0.0334(7) 0.0836(10) 0.0199(7) 0.0408(8) 0.0341(7)
O8 0.0514(8) 0.0381(7) 0.0709(9) 0.0136(6) 0.0310(7) 0.0326(7)
O9 0.0501(9) 0.0410(8) 0.0905(11) 0.0181(6) 0.0342(8) 0.0280(8)
C1 0.0303(9) 0.0426(10) 0.0421(9) -0.0012(7) 0.0001(7) 0.0243(8)
C2 0.0291(9) 0.0432(10) 0.0462(10) -0.0070(7) 0.0026(7) 0.0210(8)
C3 0.0327(9) 0.0336(9) 0.0372(9) -0.0034(7) 0.0087(7) 0.0158(7)
C4 0.0323(9) 0.0319(8) 0.0319(8) 0.0013(7) 0.0071(7) 0.0172(7)
C5 0.0268(8) 0.0283(8) 0.0293(8) 0.0022(6) 0.0083(6) 0.0125(6)
C6 0.0290(8) 0.0278(8) 0.0306(8) 0.0020(6) 0.0081(6) 0.0130(6)
C7 0.0270(8) 0.0286(8) 0.0292(8) 0.0011(6) 0.0027(6) 0.0147(6)
C8 0.0264(8) 0.0256(8) 0.0328(8) 0.0024(6) 0.0051(6) 0.0144(6)
C9 0.0288(8) 0.0274(8) 0.0350(8) 0.0029(6) 0.0103(6) 0.0156(6)
C10 0.0315(8) 0.0252(8) 0.0349(8) 0.0028(6) 0.0063(7) 0.0142(6)
C11 0.0409(9) 0.0277(8) 0.0401(9) 0.0095(7) 0.0136(7) 0.0138(7)
C12 0.0378(9) 0.0340(9) 0.0356(9) 0.0068(7) 0.0148(7) 0.0164(7)
C13 0.0344(10) 0.0508(11) 0.0503(11) -0.0077(8) 0.0054(8) 0.0289(9)
C14 0.0274(8) 0.0321(8) 0.0310(8) 0.0028(6) 0.0075(6) 0.0159(6)
C15 0.0309(8) 0.0277(8) 0.0371(8) 0.0049(6) 0.0078(7) 0.0165(7)
C16 0.0337(9) 0.0264(8) 0.0422(9) 0.0048(6) 0.0097(7) 0.0170(7)

loop_
_atom_type_symbol
_atom_type_description
_atom_type_scat_dispersion_real
_atom_type_scat_dispersion_imag
_atom_type_scat_source
C C 0.0033 0.0016 'International Tables Vol C Tables 4.2.6.8 and 6.1.1.4'
H H 0.0000 0.0000 'International Tables Vol C Tables 4.2.6.8 and 6.1.1.4'
O O 0.0106 0.0060 'International Tables Vol C Tables 4.2.6.8 and 6.1.1.4'

loop_
_geom_angle_atom_site_label_1
_geom_angle_atom_site_label_2
_geom_angle_atom_site_label_3
_geom_angle_site_symmetry_1
_geom_angle_site_symmetry_3
_geom_angle
_geom_angle_publ_flag
C13 O1 H1A . . 109.5 ?
C14 O3 H3A . . 109.5 ?
C15 O6 H6A . . 109.5 ?
C16 O7 H7A . . 109.5 ?
H9B O9 H9A . . 109.6(14) ?
C2 C1 C6 . . 122.08(16) ?
C2 C1 H1 . . 119.0 ?
C6 C1 H1 . . 119.0 ?
C1 C2 C3 . . 119.76(16) ?
C1 C2 H2 . . 120.1 ?
C3 C2 H2 . . 120.1 ?
C4 C3 C2 . . 119.01(15) ?
C4 C3 C13 . . 120.32(16) ?
C2 C3 C13 . . 120.49(16) ?
C3 C4 C5 . . 121.54(15) ?
C3 C4 H4 . . 119.2 ?
C5 C4 H4 . . 119.2 ?
C4 C5 C6 . . 119.40(14) ?
C4 C5 C14 . . 117.74(14) ?
C6 C5 C14 . . 122.84(14) ?
C1 C6 C5 . . 118.14(14) ?
C1 C6 C7 . . 115.96(14) ?
C5 C6 C7 . . 125.51(14) ?
C12 C7 C8 . . 118.34(14) ?
C12 C7 C6 . . 115.43(14) ?
C8 C7 C6 . . 126.07(14) ?
C9 C8 C7 . . 119.59(15) ?
C9 C8 C15 . . 119.43(14) ?
C7 C8 C15 . . 120.93(14) ?
C10 C9 C8 . . 121.11(15) ?
C10 C9 H9 . . 119.4 ?
C8 C9 H9 . . 119.4 ?
C11 C10 C9 . . 119.36(14) ?
C11 C10 C16 . . 120.69(15) ?
C9 C10 C16 . . 119.91(15) ?
C12 C11 C10 . . 119.95(15) ?
C12 C11 H11 . . 120.0 ?
C10 C11 H11 . . 120.0 ?
C11 C12 C7 . . 121.64(15) ?
C11 C12 H12 . . 119.2 ?
C7 C12 H12 . . 119.2 ?
O2 C13 O1 . . 123.66(18) ?
O2 C13 C3 . . 118.64(17) ?
O1 C13 C3 . . 117.59(16) ?
O4 C14 O3 . . 122.26(15) ?
O4 C14 C5 . . 121.23(14) ?
O3 C14 C5 . . 116.51(14) ?
O5 C15 O6 . . 122.33(16) ?
O5 C15 C8 . . 123.22(15) ?
O6 C15 C8 . . 114.42(14) ?
O8 C16 O7 . . 123.12(15) ?
O8 C16 C10 . . 124.19(15) ?
O7 C16 C10 . . 112.68(14) ?

loop_
_geom_bond_atom_site_label_1
_geom_bond_atom_site_label_2
_geom_bond_site_symmetry_2
_geom_bond_distance
_geom_bond_publ_flag
O1 C13 . 1.260(2) ?
O1 H1A . 0.8200 ?
O2 C13 . 1.256(2) ?
O3 C14 . 1.274(2) ?
O3 H3A . 0.8200 ?
O4 C14 . 1.243(2) ?
O5 C15 . 1.207(2) ?
O6 C15 . 1.309(2) ?
O6 H6A . 0.8200 ?
O7 C16 . 1.309(2) ?
O7 H7A . 0.8200 ?
O8 C16 . 1.211(2) ?
O9 H9B . 0.852(9) ?
O9 H9A . 0.843(9) ?
C1 C2 . 1.378(2) ?
C1 C6 . 1.389(2) ?
C1 H1 . 0.9300 ?
C2 C3 . 1.387(3) ?
C2 H2 . 0.9300 ?
C3 C4 . 1.384(2) ?
C3 C13 . 1.486(2) ?
C4 C5 . 1.391(2) ?
C4 H4 . 0.9300 ?
C5 C6 . 1.405(2) ?
C5 C14 . 1.489(2) ?
C6 C7 . 1.498(2) ?
C7 C12 . 1.391(2) ?
C7 C8 . 1.405(2) ?
C8 C9 . 1.390(2) ?
C8 C15 . 1.484(2) ?
C9 C10 . 1.385(2) ?
C9 H9 . 0.9300 ?
C10 C11 . 1.384(2) ?
C10 C16 . 1.483(2) ?
C11 C12 . 1.380(2) ?
C11 H11 . 0.9300 ?
C12 H12 . 0.9300 ?

loop_
_geom_hbond_atom_site_label_D
_geom_hbond_atom_site_label_H
_geom_hbond_atom_site_label_A
_geom_hbond_site_symmetry_A
_geom_hbond_distance_DH
_geom_hbond_distance_HA
_geom_hbond_distance_DA
_geom_hbond_angle_DHA
O6 H6A O9 . 0.82 1.79 2.6076(18) 173.6
C4 H4 O3 . 0.93 2.37 2.706(2) 101.3
C9 H9 O6 . 0.93 2.38 2.711(2) 101.0
O1 H1A O2 2_786 0.82 1.87 2.680(2) 169.1
O3 H3A O4 2_576 0.82 1.84 2.6400(17) 165.8
O7 H7A O5 1_545 0.82 1.82 2.6280(17) 170.8
O9 H9B O8 2_577 0.852(9) 1.918(11) 2.7616(19) 170(2)
O9 H9A O8 1_565 0.843(9) 2.202(13) 2.983(2) 154(2)
C12 H12 O3 2_676 0.93 2.57 3.451(2) 158.7

loop_
_geom_torsion_atom_site_label_1
_geom_torsion_atom_site_label_2
_geom_torsion_atom_site_label_3
_geom_torsion_atom_site_label_4
_geom_torsion_site_symmetry_1
_geom_torsion_site_symmetry_2
_geom_torsion_site_symmetry_3
_geom_torsion_site_symmetry_4
_geom_torsion
_geom_torsion_publ_flag
C6 C1 C2 C3 . . . . 0.5(3) ?
C1 C2 C3 C4 . . . . 1.7(3) ?
C1 C2 C3 C13 . . . . -173.46(18) ?
C2 C3 C4 C5 . . . . -2.7(3) ?
C13 C3 C4 C5 . . . . 172.56(16) ?
C3 C4 C5 C6 . . . . 1.3(2) ?
C3 C4 C5 C14 . . . . -176.96(15) ?
C2 C1 C6 C5 . . . . -1.9(3) ?
C2 C1 C6 C7 . . . . 171.29(17) ?
C4 C5 C6 C1 . . . . 1.0(2) ?
C14 C5 C6 C1 . . . . 179.14(15) ?
C4 C5 C6 C7 . . . . -171.49(15) ?
C14 C5 C6 C7 . . . . 6.6(2) ?
C1 C6 C7 C12 . . . . -67.3(2) ?
C5 C6 C7 C12 . . . . 105.40(19) ?
C1 C6 C7 C8 . . . . 108.06(19) ?
C5 C6 C7 C8 . . . . -79.3(2) ?
C12 C7 C8 C9 . . . . -1.7(2) ?
C6 C7 C8 C9 . . . . -176.93(15) ?
C12 C7 C8 C15 . . . . 175.65(15) ?
C6 C7 C8 C15 . . . . 0.5(2) ?
C7 C8 C9 C10 . . . . 1.0(2) ?
C15 C8 C9 C10 . . . . -176.42(14) ?
C8 C9 C10 C11 . . . . -0.2(2) ?
C8 C9 C10 C16 . . . . 177.30(15) ?
C9 C10 C11 C12 . . . . 0.2(3) ?
C16 C10 C11 C12 . . . . -177.33(16) ?
C10 C11 C12 C7 . . . . -0.9(3) ?
C8 C7 C12 C11 . . . . 1.7(2) ?
C6 C7 C12 C11 . . . . 177.43(15) ?
C4 C3 C13 O2 . . . . -168.9(2) ?
C2 C3 C13 O2 . . . . 6.2(3) ?
C4 C3 C13 O1 . . . . 7.5(3) ?
C2 C3 C13 O1 . . . . -177.4(2) ?
C4 C5 C14 O4 . . . . 179.96(16) ?
C6 C5 C14 O4 . . . . 1.8(3) ?
C4 C5 C14 O3 . . . . 0.9(2) ?
C6 C5 C14 O3 . . . . -177.24(16) ?
C9 C8 C15 O5 . . . . 173.05(17) ?
C7 C8 C15 O5 . . . . -4.3(3) ?
C9 C8 C15 O6 . . . . -5.2(2) ?
C7 C8 C15 O6 . . . . 177.43(15) ?
C11 C10 C16 O8 . . . . -174.54(17) ?
C9 C10 C16 O8 . . . . 8.0(3) ?
C11 C10 C16 O7 . . . . 6.9(2) ?
C9 C10 C16 O7 . . . . -170.53(16) ?

loop_
_cod_related_entry_id
_cod_related_entry_database
_cod_related_entry_code
1 ChemSpider 30656293
